data_7707631
loop_
_publ_author_name
'Steuer, Lena'
'Kaifer, Elisabeth'
'Himmel, Hans-J\"org'

_publ_section_title
;
 On the metal-ligand bonding in dinuclear complexes with redox-active
 guanidine ligands.
;
_journal_issue 27
_journal_name_full 'Dalton transactions (Cambridge, England : 2003)'
_journal_page_first 9467
_journal_page_last 9482
_journal_paper_doi 10.1039/d1dt01354h
_journal_volume 50
_journal_year 2021
_chemical_formula_moiety 'C32 H44 Br4 Cu2 N12 O2, 4(C H2 Cl2)'
_chemical_formula_sum 'C36 H52 Br4 Cl8 Cu2 N12 O2'
_chemical_formula_weight 1415.21
_space_group_crystal_system triclinic
_space_group_IT_number 2
_space_group_name_Hall '-P 1'
_space_group_name_H-M_alt 'P -1'
_atom_sites_solution_hydrogens geom
_audit_creation_date 2020-01-23
_audit_creation_method
;
Olex2 1.2
(compiled 2018.05.29 svn.r3508 for OlexSys, GUI svn.r5506)
;
_audit_update_record
;
2021-04-23 deposited with the CCDC.	2021-06-09 downloaded from the CCDC.
;
_cell_angle_alpha 70.057(3)
_cell_angle_beta 78.366(4)
_cell_angle_gamma 85.877(3)
_cell_formula_units_Z 1
_cell_length_a 9.8593(9)
_cell_length_b 11.7388(10)
_cell_length_c 12.3720(11)
_cell_measurement_reflns_used 9918
_cell_measurement_temperature 100(2)
_cell_measurement_theta_max 31.45
_cell_measurement_theta_min 2.49
_cell_volume 1318.4(2)
_computing_cell_refinement 'SAINT V8.40A (Bruker, 2016)'
_computing_data_collection 'APEX3 v2018.7-2 (Bruker AX'
_computing_data_reduction 'SAINT V8.40A (Bruker, 2016)'
_computing_molecular_graphics 'Olex2 (Dolomanov et al., 2009)'
_computing_publication_material 'Olex2 (Dolomanov et al., 2009)'
_computing_structure_refinement 'ShelXL (Sheldrick, 2015)'
_computing_structure_solution 'XT (Sheldrick, 2015)'
_diffrn_ambient_temperature 100.0
_diffrn_detector 'Bruker Photon III detector'
_diffrn_detector_area_resol_mean 7.9
_diffrn_detector_type 'CPAD detector'
_diffrn_measured_fraction_theta_full 0.995
_diffrn_measured_fraction_theta_max 0.996
_diffrn_measurement_device 'three-circle diffractometer'
_diffrn_measurement_device_type 'Bruker D8-Venture'
_diffrn_measurement_method '\f and \w scans'
_diffrn_radiation_monochromator 'mirror optics'
_diffrn_radiation_probe x-ray
_diffrn_radiation_type MoK\a
_diffrn_radiation_wavelength 0.71073
_diffrn_reflns_av_R_equivalents 0.0812
_diffrn_reflns_av_unetI/netI 0.0519
_diffrn_reflns_Laue_measured_fraction_full 0.995
_diffrn_reflns_Laue_measured_fraction_max 0.996
_diffrn_reflns_limit_h_max 13
_diffrn_reflns_limit_h_min -13
_diffrn_reflns_limit_k_max 15
_diffrn_reflns_limit_k_min -15
_diffrn_reflns_limit_l_max 16
_diffrn_reflns_limit_l_min -16
_diffrn_reflns_number 49178
_diffrn_reflns_point_group_measured_fraction_full 0.995
_diffrn_reflns_point_group_measured_fraction_max 0.996
_diffrn_reflns_theta_full 25.242
_diffrn_reflns_theta_max 27.999
_diffrn_reflns_theta_min 2.094
_diffrn_source 'microfocus sealed X-ray tube'
_diffrn_source_type 'Incoatec I\ms 3.0'
_diffrn_standards_number 0
_exptl_absorpt_coefficient_mu 4.288
_exptl_absorpt_correction_T_max 0.7463
_exptl_absorpt_correction_T_min 0.5213
_exptl_absorpt_correction_type multi-scan
_exptl_absorpt_process_details
'SADABS-2016/2 (Bruker,2016/2) was used for absorption correction. wR2(int) was 0.1249 before and 0.0691 after correction. The Ratio of minimum to maximum transmission is 0.6985. The \l/2 correction factor is Not present.'
_exptl_crystal_colour 'clear dark brown'
_exptl_crystal_colour_lustre clear
_exptl_crystal_colour_modifier dark
_exptl_crystal_colour_primary brown
_exptl_crystal_density_diffrn 1.783
_exptl_crystal_description trapezoid
_exptl_crystal_F_000 702
_exptl_crystal_size_max 0.437
_exptl_crystal_size_mid 0.107
_exptl_crystal_size_min 0.101
_refine_diff_density_max 0.754
_refine_diff_density_min -0.641
_refine_diff_density_rms 0.151
_refine_ls_extinction_coef 0.0233(14)
_refine_ls_extinction_expression Fc^*^=kFc[1+0.001xFc^2^\l^3^/sin(2\q)]^-1/4^
_refine_ls_extinction_method 'SHELXL-2017/1 (Sheldrick 2017)'
_refine_ls_goodness_of_fit_ref 1.070
_refine_ls_hydrogen_treatment constr
_refine_ls_matrix_type full
_refine_ls_number_parameters 294
_refine_ls_number_reflns 6337
_refine_ls_number_restraints 0
_refine_ls_restrained_S_all 1.070
_refine_ls_R_factor_all 0.0594
_refine_ls_R_factor_gt 0.0453
_refine_ls_shift/su_max 0.001
_refine_ls_shift/su_mean 0.000
_refine_ls_structure_factor_coef Fsqd
_refine_ls_weighting_details 'w=1/[\s^2^(Fo^2^)+(0.0667P)^2^] where P=(Fo^2^+2Fc^2^)/3'
_refine_ls_weighting_scheme calc
_refine_ls_wR_factor_gt 0.1112
_refine_ls_wR_factor_ref 0.1165
_reflns_Friedel_coverage 0.000
_reflns_number_gt 4976
_reflns_number_total 6337
_reflns_threshold_expression 'I > 2\s(I)'
_cod_data_source_file d1dt01354h2.cif
_cod_data_source_block mo_lsch01_1_0m
_cod_depositor_comments 'Adding full bibliography for 7707623--7707635.cif.'
_cod_database_code 7707631
_shelx_shelxl_version_number 2017/1
_shelx_space_group_comment
;
The symmetry employed for this shelxl refinement is uniquely defined
by the following loop, which should always be used as a source of
symmetry information in preference to the above space-group names.
They are only intended as comments.
;
_shelx_estimated_absorpt_t_max 0.671
_shelx_estimated_absorpt_t_min 0.256
_olex2_refinement_description
;
1. Fixed Uiso
 At 1.2 times of:
  All C(H) groups, All C(H,H) groups
 At 1.5 times of:
  All C(H,H,H) groups
2.a Secondary CH2 refined with riding coordinates:
 C8(H8A,H8B), C9(H9A,H9B), C13(H13A,H13B), C14(H14A,H14B), C17(H17A,H17B),
 C18(H18A,H18B)
2.b Aromatic/amide H refined with riding coordinates:
 C3(H3), C6(H6)
2.c Idealised Me refined as rotating group:
 C10(H10A,H10B,H10C), C11(H11A,H11B,H11C), C15(H15A,H15B,H15C), C16(H16A,H16B,
 H16C)
;
_olex2_submission_special_instructions 'No special instructions were received'

loop_
_space_group_symop_operation_xyz
'x, y, z'
'-x, -y, -z'

loop_
_atom_site_label
_atom_site_type_symbol
_atom_site_fract_x
_atom_site_fract_y
_atom_site_fract_z
_atom_site_U_iso_or_equiv
_atom_site_adp_type
_atom_site_occupancy
_atom_site_site_symmetry_order
_atom_site_calc_flag
_atom_site_refinement_flags_posn
_atom_site_refinement_flags_adp
_atom_site_refinement_flags_occupancy
_atom_site_disorder_assembly
_atom_site_disorder_group
Br1 Br 0.25457(4) -0.14766(3) 0.90502(3) 0.01869(12) Uani 1 1 d . . . . .
Br2 Br 0.57571(4) 0.02199(3) 0.74208(3) 0.01879(12) Uani 1 1 d . . . . .
Cu1 Cu 0.33069(4) 0.04475(4) 0.76769(4) 0.01389(13) Uani 1 1 d . . . . .
O1 O 0.0884(3) 0.5789(2) 0.5225(2) 0.0149(5) Uani 1 1 d . . . . .
N1 N 0.1806(3) 0.0811(3) 0.6774(3) 0.0141(6) Uani 1 1 d . . . . .
N2 N -0.0365(3) -0.0247(3) 0.7608(3) 0.0166(7) Uani 1 1 d . . . . .
N3 N 0.1258(3) -0.0970(3) 0.6510(3) 0.0179(7) Uani 1 1 d . . . . .
N4 N 0.3160(3) 0.2197(3) 0.7447(3) 0.0136(6) Uani 1 1 d . . . . .
N5 N 0.5194(3) 0.3457(3) 0.6532(3) 0.0140(6) Uani 1 1 d . . . . .
N6 N 0.4722(3) 0.2597(3) 0.8454(3) 0.0157(7) Uani 1 1 d . . . . .
C1 C 0.1400(4) 0.2025(3) 0.6448(3) 0.0124(7) Uani 1 1 d . . . . .
C2 C 0.2258(4) 0.2800(3) 0.6686(3) 0.0130(7) Uani 1 1 d . . . . .
C3 C 0.2051(4) 0.4047(3) 0.6262(3) 0.0143(7) Uani 1 1 d . . . . .
H3 H 0.262546 0.457083 0.641180 0.017 Uiso 1 1 calc R . . . .
C4 C 0.1021(4) 0.4535(3) 0.5624(3) 0.0130(7) Uani 1 1 d . . . . .
C5 C 0.0166(4) 0.3773(3) 0.5413(3) 0.0131(7) Uani 1 1 d . . . . .
C6 C 0.0344(4) 0.2532(3) 0.5834(3) 0.0140(7) Uani 1 1 d . . . . .
H6 H -0.025983 0.201809 0.570210 0.017 Uiso 1 1 calc R . . . .
C7 C 0.0912(4) -0.0082(3) 0.6954(3) 0.0142(7) Uani 1 1 d . . . . .
C8 C -0.0901(4) -0.1433(4) 0.7738(4) 0.0243(9) Uani 1 1 d . . . . .
H8A H -0.175572 -0.133938 0.741006 0.029 Uiso 1 1 calc R . . . .
H8B H -0.110264 -0.195169 0.857147 0.029 Uiso 1 1 calc R . . . .
C9 C 0.0262(5) -0.1965(4) 0.7049(4) 0.0272(10) Uani 1 1 d . . . . .
H9A H 0.067284 -0.268503 0.757191 0.033 Uiso 1 1 calc R . . . .
H9B H -0.006811 -0.219478 0.644797 0.033 Uiso 1 1 calc R . . . .
C10 C -0.0899(4) 0.0337(4) 0.8476(4) 0.0222(9) Uani 1 1 d . . . . .
H10A H -0.081109 -0.021843 0.925642 0.033 Uiso 1 1 calc GR . . . .
H10B H -0.187619 0.054790 0.845937 0.033 Uiso 1 1 calc GR . . . .
H10C H -0.036821 0.107499 0.829750 0.033 Uiso 1 1 calc GR . . . .
C11 C 0.2568(5) -0.1093(4) 0.5778(4) 0.0306(10) Uani 1 1 d . . . . .
H11A H 0.307665 -0.032772 0.549061 0.046 Uiso 1 1 calc GR . . . .
H11B H 0.239748 -0.129626 0.511145 0.046 Uiso 1 1 calc GR . . . .
H11C H 0.311680 -0.173940 0.623618 0.046 Uiso 1 1 calc GR . . . .
C12 C 0.4300(4) 0.2756(3) 0.7456(3) 0.0123(7) Uani 1 1 d . . . . .
C13 C 0.6429(4) 0.3686(4) 0.6917(3) 0.0210(9) Uani 1 1 d . . . . .
H13A H 0.660793 0.456619 0.666593 0.025 Uiso 1 1 calc R . . . .
H13B H 0.725425 0.328687 0.659706 0.025 Uiso 1 1 calc R . . . .
C14 C 0.6082(4) 0.3145(4) 0.8240(3) 0.0211(9) Uani 1 1 d . . . . .
H14A H 0.677417 0.252732 0.854326 0.025 Uiso 1 1 calc R . . . .
H14B H 0.603356 0.377949 0.860693 0.025 Uiso 1 1 calc R . . . .
C15 C 0.5294(4) 0.3402(3) 0.5365(3) 0.0181(8) Uani 1 1 d . . . . .
H15A H 0.488663 0.264297 0.541824 0.027 Uiso 1 1 calc GR . . . .
H15B H 0.626934 0.343688 0.498165 0.027 Uiso 1 1 calc GR . . . .
H15C H 0.479263 0.408969 0.490694 0.027 Uiso 1 1 calc GR . . . .
C16 C 0.4029(4) 0.1883(4) 0.9606(3) 0.0260(10) Uani 1 1 d . . . . .
H16A H 0.311412 0.164415 0.956359 0.039 Uiso 1 1 calc GR . . . .
H16B H 0.392167 0.236375 1.012894 0.039 Uiso 1 1 calc GR . . . .
H16C H 0.457907 0.115639 0.991008 0.039 Uiso 1 1 calc GR . . . .
Cl1 Cl -0.11702(12) 0.50421(11) 0.80213(11) 0.0359(3) Uani 1 1 d . . . . .
Cl2 Cl 0.13011(13) 0.43771(13) 0.90772(11) 0.0425(3) Uani 1 1 d . . . . .
C17 C -0.0238(5) 0.3852(5) 0.8861(5) 0.0408(13) Uani 1 1 d . . . . .
H17A H 0.000600 0.324459 0.846101 0.049 Uiso 1 1 calc R . . . .
H17B H -0.083003 0.345041 0.963160 0.049 Uiso 1 1 calc R . . . .
Cl3 Cl 0.42563(14) 0.59583(11) 0.78396(13) 0.0424(3) Uani 1 1 d . . . . .
Cl4 Cl 0.67723(12) 0.72620(11) 0.64227(10) 0.0336(3) Uani 1 1 d . . . . .
C18 C 0.5578(5) 0.6948(4) 0.7752(4) 0.0333(11) Uani 1 1 d . . . . .
H18A H 0.515488 0.771597 0.782416 0.040 Uiso 1 1 calc R . . . .
H18B H 0.607040 0.657495 0.841209 0.040 Uiso 1 1 calc R . . . .

loop_
_atom_site_aniso_label
_atom_site_aniso_U_11
_atom_site_aniso_U_22
_atom_site_aniso_U_33
_atom_site_aniso_U_23
_atom_site_aniso_U_13
_atom_site_aniso_U_12
Br1 0.0189(2) 0.01335(19) 0.0207(2) 0.00067(15) -0.00718(15) -0.00216(14)
Br2 0.0119(2) 0.0156(2) 0.0262(2) -0.00314(16) -0.00520(15) 0.00205(14)
Cu1 0.0116(2) 0.0098(2) 0.0192(2) -0.00164(18) -0.00635(17) 0.00017(16)
O1 0.0139(13) 0.0093(12) 0.0221(13) -0.0020(10) -0.0103(11) -0.0009(10)
N1 0.0140(15) 0.0109(14) 0.0180(15) -0.0029(12) -0.0074(12) -0.0002(11)
N2 0.0130(15) 0.0141(15) 0.0254(17) -0.0097(13) -0.0036(13) -0.0014(12)
N3 0.0176(16) 0.0142(15) 0.0236(17) -0.0084(13) -0.0039(13) -0.0010(12)
N4 0.0139(15) 0.0086(14) 0.0180(15) -0.0018(12) -0.0070(12) 0.0002(11)
N5 0.0126(15) 0.0122(14) 0.0159(15) -0.0014(12) -0.0050(12) -0.0015(12)
N6 0.0139(16) 0.0149(15) 0.0174(16) -0.0022(13) -0.0058(12) -0.0025(12)
C1 0.0143(17) 0.0083(16) 0.0142(17) -0.0028(14) -0.0035(14) 0.0007(13)
C2 0.0110(17) 0.0126(17) 0.0157(17) -0.0039(14) -0.0044(14) -0.0010(13)
C3 0.0118(17) 0.0134(17) 0.0175(18) -0.0031(14) -0.0048(14) -0.0026(13)
C4 0.0122(17) 0.0093(16) 0.0154(17) -0.0006(14) -0.0043(14) 0.0008(13)
C5 0.0087(16) 0.0130(16) 0.0147(17) -0.0001(14) -0.0047(13) 0.0028(13)
C6 0.0138(17) 0.0105(16) 0.0178(18) -0.0033(14) -0.0047(14) -0.0028(13)
C7 0.0151(18) 0.0120(17) 0.0168(18) -0.0034(14) -0.0084(14) -0.0004(14)
C8 0.016(2) 0.0187(19) 0.039(2) -0.0101(18) -0.0043(17) -0.0059(15)
C9 0.031(2) 0.020(2) 0.031(2) -0.0101(18) -0.0033(19) -0.0088(18)
C10 0.0161(19) 0.021(2) 0.033(2) -0.0140(18) -0.0027(17) 0.0007(15)
C11 0.031(2) 0.029(2) 0.032(2) -0.015(2) 0.0031(19) -0.0003(19)
C12 0.0145(17) 0.0039(14) 0.0186(17) -0.0029(13) -0.0067(14) 0.0046(13)
C13 0.0159(19) 0.022(2) 0.025(2) -0.0041(17) -0.0075(16) -0.0050(15)
C14 0.018(2) 0.023(2) 0.021(2) -0.0024(16) -0.0091(16) -0.0074(16)
C15 0.0189(19) 0.0172(18) 0.0171(18) -0.0046(15) -0.0028(15) -0.0005(15)
C16 0.023(2) 0.035(2) 0.0158(19) -0.0014(18) -0.0039(16) -0.0089(18)
Cl1 0.0283(6) 0.0387(6) 0.0424(7) -0.0153(5) -0.0046(5) -0.0072(5)
Cl2 0.0333(7) 0.0567(8) 0.0394(7) -0.0196(6) -0.0066(5) 0.0041(6)
C17 0.034(3) 0.034(3) 0.047(3) -0.006(2) 0.000(2) -0.013(2)
Cl3 0.0381(7) 0.0312(6) 0.0597(8) -0.0225(6) 0.0021(6) -0.0078(5)
Cl4 0.0315(6) 0.0394(6) 0.0368(6) -0.0205(5) -0.0062(5) -0.0068(5)
C18 0.034(3) 0.031(2) 0.040(3) -0.020(2) -0.002(2) 0.000(2)

loop_
_atom_type_symbol
_atom_type_description
_atom_type_scat_dispersion_real
_atom_type_scat_dispersion_imag
_atom_type_scat_source
C C 0.0033 0.0016 'International Tables Vol C Tables 4.2.6.8 and 6.1.1.4'
H H 0.0000 0.0000 'International Tables Vol C Tables 4.2.6.8 and 6.1.1.4'
Br Br -0.2901 2.4595 'International Tables Vol C Tables 4.2.6.8 and 6.1.1.4'
Cl Cl 0.1484 0.1585 'International Tables Vol C Tables 4.2.6.8 and 6.1.1.4'
Cu Cu 0.3201 1.2651 'International Tables Vol C Tables 4.2.6.8 and 6.1.1.4'
N N 0.0061 0.0033 'International Tables Vol C Tables 4.2.6.8 and 6.1.1.4'
O O 0.0106 0.0060 'International Tables Vol C Tables 4.2.6.8 and 6.1.1.4'

loop_
_geom_angle_atom_site_label_1
_geom_angle_atom_site_label_2
_geom_angle_atom_site_label_3
_geom_angle
_geom_angle_site_symmetry_1
_geom_angle_site_symmetry_3
_geom_angle_publ_flag
Br1 Cu1 Br2 101.83(2) . . ?
N1 Cu1 Br1 99.38(9) . . ?
N1 Cu1 Br2 140.77(10) . . ?
N1 Cu1 N4 82.92(12) . . ?
N4 Cu1 Br1 141.95(9) . . ?
N4 Cu1 Br2 99.48(9) . . ?
C4 O1 C5 114.9(3) . 2_566 ?
C1 N1 Cu1 113.5(2) . . ?
C7 N1 Cu1 118.3(2) . . ?
C7 N1 C1 121.6(3) . . ?
C7 N2 C8 110.1(3) . . ?
C7 N2 C10 124.4(3) . . ?
C10 N2 C8 120.3(3) . . ?
C7 N3 C9 111.0(3) . . ?
C7 N3 C11 125.9(3) . . ?
C11 N3 C9 121.9(3) . . ?
C2 N4 Cu1 112.6(2) . . ?
C12 N4 Cu1 117.4(2) . . ?
C12 N4 C2 120.3(3) . . ?
C12 N5 C13 109.9(3) . . ?
C12 N5 C15 121.7(3) . . ?
C15 N5 C13 120.4(3) . . ?
C12 N6 C14 111.4(3) . . ?
C12 N6 C16 125.8(3) . . ?
C16 N6 C14 122.5(3) . . ?
N1 C1 C2 114.6(3) . . ?
C6 C1 N1 126.0(3) . . ?
C6 C1 C2 119.1(3) . . ?
N4 C2 C1 114.7(3) . . ?
C3 C2 N4 125.9(3) . . ?
C3 C2 C1 119.1(3) . . ?
C2 C3 H3 119.6 . . ?
C4 C3 C2 120.9(3) . . ?
C4 C3 H3 119.6 . . ?
O1 C4 C5 122.7(3) . . ?
C3 C4 O1 117.5(3) . . ?
C3 C4 C5 119.9(3) . . ?
O1 C5 C4 122.4(3) 2_566 . ?
C6 C5 O1 117.3(3) . 2_566 ?
C6 C5 C4 120.3(3) . . ?
C1 C6 H6 119.6 . . ?
C5 C6 C1 120.7(3) . . ?
C5 C6 H6 119.6 . . ?
N2 C7 N1 127.3(4) . . ?
N3 C7 N1 121.7(3) . . ?
N3 C7 N2 111.0(3) . . ?
N2 C8 H8A 111.0 . . ?
N2 C8 H8B 111.0 . . ?
N2 C8 C9 103.9(3) . . ?
H8A C8 H8B 109.0 . . ?
C9 C8 H8A 111.0 . . ?
C9 C8 H8B 111.0 . . ?
N3 C9 C8 103.0(3) . . ?
N3 C9 H9A 111.2 . . ?
N3 C9 H9B 111.2 . . ?
C8 C9 H9A 111.2 . . ?
C8 C9 H9B 111.2 . . ?
H9A C9 H9B 109.1 . . ?
N2 C10 H10A 109.5 . . ?
N2 C10 H10B 109.5 . . ?
N2 C10 H10C 109.5 . . ?
H10A C10 H10B 109.5 . . ?
H10A C10 H10C 109.5 . . ?
H10B C10 H10C 109.5 . . ?
N3 C11 H11A 109.5 . . ?
N3 C11 H11B 109.5 . . ?
N3 C11 H11C 109.5 . . ?
H11A C11 H11B 109.5 . . ?
H11A C11 H11C 109.5 . . ?
H11B C11 H11C 109.5 . . ?
N4 C12 N5 128.0(3) . . ?
N6 C12 N4 120.9(3) . . ?
N6 C12 N5 111.0(3) . . ?
N5 C13 H13A 110.9 . . ?
N5 C13 H13B 110.9 . . ?
N5 C13 C14 104.2(3) . . ?
H13A C13 H13B 108.9 . . ?
C14 C13 H13A 110.9 . . ?
C14 C13 H13B 110.9 . . ?
N6 C14 C13 103.1(3) . . ?
N6 C14 H14A 111.2 . . ?
N6 C14 H14B 111.2 . . ?
C13 C14 H14A 111.2 . . ?
C13 C14 H14B 111.2 . . ?
H14A C14 H14B 109.1 . . ?
N5 C15 H15A 109.5 . . ?
N5 C15 H15B 109.5 . . ?
N5 C15 H15C 109.5 . . ?
H15A C15 H15B 109.5 . . ?
H15A C15 H15C 109.5 . . ?
H15B C15 H15C 109.5 . . ?
N6 C16 H16A 109.5 . . ?
N6 C16 H16B 109.5 . . ?
N6 C16 H16C 109.5 . . ?
H16A C16 H16B 109.5 . . ?
H16A C16 H16C 109.5 . . ?
H16B C16 H16C 109.5 . . ?
Cl1 C17 Cl2 111.8(3) . . ?
Cl1 C17 H17A 109.3 . . ?
Cl1 C17 H17B 109.3 . . ?
Cl2 C17 H17A 109.3 . . ?
Cl2 C17 H17B 109.3 . . ?
H17A C17 H17B 107.9 . . ?
Cl3 C18 H18A 109.3 . . ?
Cl3 C18 H18B 109.3 . . ?
Cl4 C18 Cl3 111.7(3) . . ?
Cl4 C18 H18A 109.3 . . ?
Cl4 C18 H18B 109.3 . . ?
H18A C18 H18B 107.9 . . ?

loop_
_geom_bond_atom_site_label_1
_geom_bond_atom_site_label_2
_geom_bond_distance
_geom_bond_site_symmetry_2
_geom_bond_publ_flag
Br1 Cu1 2.3797(6) . ?
Br2 Cu1 2.3798(6) . ?
Cu1 N1 1.967(3) . ?
Cu1 N4 1.973(3) . ?
O1 C4 1.390(4) . ?
O1 C5 1.391(4) 2_566 ?
N1 C1 1.395(4) . ?
N1 C7 1.348(5) . ?
N2 C7 1.341(5) . ?
N2 C8 1.471(5) . ?
N2 C10 1.457(5) . ?
N3 C7 1.330(5) . ?
N3 C9 1.463(5) . ?
N3 C11 1.450(5) . ?
N4 C2 1.404(4) . ?
N4 C12 1.345(4) . ?
N5 C12 1.348(5) . ?
N5 C13 1.467(5) . ?
N5 C15 1.450(5) . ?
N6 C12 1.331(5) . ?
N6 C14 1.465(5) . ?
N6 C16 1.441(5) . ?
C1 C2 1.423(5) . ?
C1 C6 1.391(5) . ?
C2 C3 1.392(5) . ?
C3 H3 0.9500 . ?
C3 C4 1.383(5) . ?
C4 C5 1.392(5) . ?
C5 C6 1.381(5) . ?
C6 H6 0.9500 . ?
C8 H8A 0.9900 . ?
C8 H8B 0.9900 . ?
C8 C9 1.515(6) . ?
C9 H9A 0.9900 . ?
C9 H9B 0.9900 . ?
C10 H10A 0.9800 . ?
C10 H10B 0.9800 . ?
C10 H10C 0.9800 . ?
C11 H11A 0.9800 . ?
C11 H11B 0.9800 . ?
C11 H11C 0.9800 . ?
C13 H13A 0.9900 . ?
C13 H13B 0.9900 . ?
C13 C14 1.514(5) . ?
C14 H14A 0.9900 . ?
C14 H14B 0.9900 . ?
C15 H15A 0.9800 . ?
C15 H15B 0.9800 . ?
C15 H15C 0.9800 . ?
C16 H16A 0.9800 . ?
C16 H16B 0.9800 . ?
C16 H16C 0.9800 . ?
Cl1 C17 1.756(5) . ?
Cl2 C17 1.779(5) . ?
C17 H17A 0.9900 . ?
C17 H17B 0.9900 . ?
Cl3 C18 1.770(5) . ?
Cl4 C18 1.759(5) . ?
C18 H18A 0.9900 . ?
C18 H18B 0.9900 . ?
